data_2003869
loop_
_publ_author_name
'Geiser, U.'
'Schlueter, J. A.'
'Dudek, J. D.'
'Williams, J. M.'
'Naumann, D.'
'Roy, T.'

_publ_section_title
;Non-Superconducting Phase of
 Bis(3,4;3',4'-ethylenedithio)-2,2',5,5'-tetrathiafulvalene--Tetrakis(trifluoromethyl)argentate(III)
 (2/1), (BEDT-TTF)~2~[Ag(CF~3~)~4~]
;
_journal_issue 9
_journal_name_full 'Acta Crystallographica Section C'
_journal_page_first 1779
_journal_page_last 1782
_journal_paper_doi 10.1107/S0108270195003064
_journal_volume 51
_journal_year 1995
_chemical_compound_source electrocrystallization
_chemical_formula_sum 'C24 H16 Ag F12 S16'
_chemical_formula_weight 1153.2
_space_group_IT_number 14
_symmetry_cell_setting monoclinic
_symmetry_space_group_name_Hall '-P 2yn'
_symmetry_space_group_name_H-M 'P 1 21/n 1'
_atom_type_scat_source IntTabIV
_cell_angle_alpha 90
_cell_angle_beta 93.689(11)
_cell_angle_gamma 90
_cell_formula_units_Z 2
_cell_length_a 5.0037(7)
_cell_length_b 10.5940(14)
_cell_length_c 35.728(5)
_cell_measurement_reflns_used 43
_cell_measurement_temperature 298
_cell_measurement_theta_max 17.2
_cell_measurement_theta_min 12.9
_cell_volume 1890.0(5)
_diffrn_measurement_device 'Syntex P2~1~'
_diffrn_measurement_method '\w scans'
_diffrn_radiation_type MoK\a
_diffrn_radiation_wavelength 0.7107
_diffrn_reflns_av_R_equivalents 0.016
_diffrn_reflns_limit_h_max 0
_diffrn_reflns_limit_h_min -6
_diffrn_reflns_limit_k_max 13
_diffrn_reflns_limit_k_min 0
_diffrn_reflns_limit_l_max 46
_diffrn_reflns_limit_l_min -46
_diffrn_reflns_number 5387
_diffrn_reflns_theta_max 27.5
_diffrn_standards_decay_% 2(random)
_diffrn_standards_interval_count 58
_diffrn_standards_number 3
_exptl_absorpt_coefficient_mu 1.459
_exptl_absorpt_correction_T_max 0.853
_exptl_absorpt_correction_T_min 0.701
_exptl_absorpt_correction_type 'spherical and \y scans (6)'
_exptl_crystal_colour black
_exptl_crystal_density_diffrn 2.026
_exptl_crystal_description 'irregular fragment'
_exptl_crystal_size_max 0.45
_exptl_crystal_size_mid 0.26
_exptl_crystal_size_min 0.19
_refine_diff_density_max 0.85
_refine_diff_density_min -0.47
_refine_ls_extinction_coef 0.33E-5(2)
_refine_ls_extinction_method 'Larson (1967)'
_refine_ls_goodness_of_fit_obs 1.85
_refine_ls_hydrogen_treatment noref
_refine_ls_number_parameters 238
_refine_ls_number_reflns 3542
_refine_ls_R_factor_obs 0.039
_refine_ls_shift/esd_max 0.16
_refine_ls_structure_factor_coef F
_refine_ls_weighting_details 'w = 1/\s^2^(F~o~)'
_refine_ls_weighting_scheme calc
_refine_ls_wR_factor_obs 0.038
_reflns_number_observed 3542
_reflns_number_total 4360
_reflns_observed_criterion I>2\s(I)
_cod_data_source_file bk1111.cif
_cod_data_source_block bk1111a
_cod_depositor_comments
;
The following automatic conversions were performed:

'_refine_ls_weighting_scheme' value ' w = 1/\s^2^(F~o~)' was changed
to 'calc'. New tag '_refine_ls_weighting_details' was created. The
value of the new tag was set to 'w = 1/\s^2^(F~o~)'.

Automatic conversion script
Id: cif_fix_values 3143 2015-03-26 13:38:13Z robertas 
;
_cod_original_sg_symbol_H-M 'P 21/n'
_cod_database_code 2003869

loop_
_symmetry_equiv_pos_as_xyz
x,y,z
1/2+x,1/2-y,1/2+z
-x,-y,-z
1/2-x,1/2+y,1/2-z

loop_
_atom_site_label
_atom_site_fract_x
_atom_site_fract_y
_atom_site_fract_z
_atom_site_U_iso_or_equiv
S1 .3631(2) .42809(9) .23940(2) .0336(3)
S2 .6146(2) .66751(9) .26379(2) .0359(3)
S3 .6817(2) .43004(9) .16490(2) .0371(3)
S4 .9381(2) .67052(9) .18644(2) .0348(3)
S5 .0431(2) .39849(10) .30497(3) .0411(3)
S6 .3458(2) .68366(10) .33473(3) .0422(3)
S7 .9596(3) .39583(11) .09602(3) .0579(4)
S8 1.2558(2) .68566(10) .11914(3) .0462(3)
C1 .5826(6) .5504(3) .22966(9) .0292(10)
C2 .7180(6) .5511(3) .19781(9) .0286(10)
C3 .2717(6) .4905(3) .28218(8) .0289(9)
C4 .3868(6) .6002(3) .29324(8) .0288(10)
C5 .9198(7) .4885(4) .13563(9) .0344(10)
C6 1.0342(7) .5993(3) .14532(9) .0309(10)
C7 -.0132(8) .4881(4) .34603(11) .0512(14)
C8 .2217(9) .5532(5) .36290(10) .0544(15)
C9A 1.033(3) .5154(12) .0629(3) .0458(10)
C9B 1.1750(15) .4916(7) .0682(2) .0458^a^
C10A 1.258(3) .5984(12) .0759(3) .0458^a^
C10B 1.1298(15) .6351(7) .0726(2) .0458^a^
Ag .5000 .0 .0 .0315(1)
C11 .4689(8) .1908(4) .01565(11) .0462(13)
F11 .3674(6) .2066(3) .04926(7) .0721(11)
F12 .7080(6) 0.2494(3) .01835(8) .0787(11)
F13 .3164(7) .2671(3) -.00739(8) .0872(13)
C12 .2560(8) .0362(4) -.04869(10) .0450(13)
F21 .3545(5) .1279(3) -.07036(6) .0681(10)
F22 .2150(6) -.0606(3) -.07324(7) .0785(11)
F23 .0088(5) .0746(3) -.04148(7) .0689(10)
H7a -.0772 .4325 .3643 1.000
H7b -.1460 .5499 .3395 1.000
H8a .1771 .5865 .3864 1.000
H8b .3618 .4931 .3668 1.000
H9Aa .8784 .5658 .0580 .355
H9Ab 1.0799 .4755 .0404 .355
H9Ba 1.1408 .4700 .0425 .645
H9Bb 1.3562 .4730 .0757 .645
H10Aa 1.4128 .5477 .0779 .355
H10Ab 1.2734 .6601 .0567 .355
H10Ba 1.2212 .6794 .0543 .645
H10Bb .9432 .6529 .0695 .645

loop_
_geom_angle_atom_site_label_1
_geom_angle_atom_site_label_2
_geom_angle_atom_site_label_3
_geom_angle
_geom_angle_publ_flag
C1 S1 C3 95.5(2) yes
C1 S2 C4 95.5(2) yes
C2 S3 C5 95.6(2) yes
C2 S4 C6 95.5(2) yes
C3 S5 C7 103.2(2) yes
C4 S6 C8 98.4(2) yes
C5 S7 C9A 100.3(4) yes
C5 S7 C9B 103.4(2) yes
C6 S8 C10A 103.3(4) yes
C6 S8 C10B 98.0(2) yes
C2 C1 S1 121.6(3) yes
C2 C1 S2 123.6(3) yes
S1 C1 S2 114.8(2) yes
C1 C2 S3 121.6(3) yes
C1 C2 S4 123.7(3) yes
S3 C2 S4 114.7(2) yes
C4 C3 S1 116.9(2) yes
C4 C3 S5 128.8(2) yes
S1 C3 S5 114.3(2) yes
C3 C4 S2 117.3(2) yes
C3 C4 S6 127.9(2) yes
S2 C4 S6 114.8(2) yes
C6 C5 S3 116.8(2) yes
C6 C5 S7 129.3(3) yes
S3 C5 S7 113.8(2) yes
C5 C6 S4 117.3(2) yes
C5 C6 S8 126.3(2) yes
S4 C6 S8 116.2(2) yes
C8 C7 S5 115.2(3) yes
C7 C8 S6 114.8(3) yes
C10A C9A S7 113.4(9) yes
C10B C9B S7 113.3(5) yes
C9A C10A S8 121.8(9) yes
C9B C10B S8 109.8(5) yes
C11 Ag C12 89.8(2) yes
F11 C11 F12 105.3(3) yes
F11 C11 F13 103.8(3) yes
F11 C11 Ag 113.3(3) yes
F12 C11 F13 103.4(4) yes
F12 C11 Ag 112.4(3) yes
F13 C11 Ag 117.4(3) yes
F21 C12 F22 102.6(3) yes
F21 C12 F23 105.4(3) yes
F21 C12 Ag 113.1(3) yes
F22 C12 F23 104.5(3) yes
F22 C12 Ag 117.0(3) yes
F23 C12 Ag 113.0(2) yes

loop_
_geom_bond_atom_site_label_1
_geom_bond_atom_site_label_2
_geom_bond_distance
_geom_bond_publ_flag
S1 C1 1.748(3) yes
S1 C3 1.753(3) yes
S2 C1 1.740(3) yes
S2 C4 1.752(3) yes
S3 C2 1.742(3) yes
S3 C5 1.748(3) yes
S4 C2 1.742(3) yes
S4 C6 1.746(3) yes
S5 C3 1.745(3) yes
S5 C7 1.785(4) yes
S6 C4 1.749(3) yes
S6 C8 1.841(4) yes
S7 C5 1.744(3) yes
S7 C9A 1.789(12) yes
S7 C9B 1.822(7) yes
S8 C6 1.753(3) yes
S8 C10A 1.802(12) yes
S8 C10B 1.820(7) yes
C1 C2 1.361(4) yes
C3 C4 1.344(5) yes
C5 C6 1.342(5) yes
C7 C8 1.459(6) yes
C9A C10A 1.48(2) yes
C9B C10B 1.546(10) yes
Ag C11 2.106(4) yes
Ag C12 2.096(4) yes
C11 F11 1.344(4) yes
C11 F12 1.345(5) yes
C11 F13 1.353(5) yes
C12 F23 1.342(4) yes
C12 F21 1.355(4) yes
C12 F22 1.357(5) yes
